data_1536319
loop_
_publ_author_name
'Weil, M.'
'Werner, F.'
'Kubel, F.'

_publ_section_title
;
 Preparation, thermal behaviour and crystal structure of Mg Al2 F8 (H2 O)2
;
_journal_name_full
;
Monatshefte fuer Chemie und verwandte Teile anderer Wissenschaften (109,1978-)
;
_journal_page_first 267
_journal_page_last 275
_journal_volume 133
_journal_year 2002
_chemical_formula_sum 'Al2 F8 H4 Mg O2'
_chemical_name_systematic 'Mg Al2 F8 (H2 O)2'
_space_group_IT_number 69
_symmetry_space_group_name_Hall '-F 2 2'
_symmetry_space_group_name_H-M 'F m m m'
_cell_angle_alpha 90
_cell_angle_beta 90
_cell_angle_gamma 90
_cell_formula_units_Z 4
_cell_length_a 7.2691
_cell_length_b 7.0954
_cell_length_c 12.452
_cell_volume 642.239
_citation_journal_id_ASTM MOCMB7
_cod_data_source_file Weil_MOCMB7_2002_182.cif
_cod_data_source_block H4Al2F8Mg1O2
_cod_original_formula_sum 'H4 Al2 F8 Mg1 O2'
_cod_database_code 1536319

loop_
_symmetry_equiv_pos_as_xyz
x,y,z
-x,-y,z
x,-y,-z
-x,y,-z
-x,-y,-z
x,y,-z
-x,y,z
x,-y,z
x,y+1/2,z+1/2
-x,-y+1/2,z+1/2
x,-y+1/2,-z+1/2
-x,y+1/2,-z+1/2
-x,-y+1/2,-z+1/2
x,y+1/2,-z+1/2
-x,y+1/2,z+1/2
x,-y+1/2,z+1/2
x+1/2,y,z+1/2
-x+1/2,-y,z+1/2
x+1/2,-y,-z+1/2
-x+1/2,y,-z+1/2
-x+1/2,-y,-z+1/2
x+1/2,y,-z+1/2
-x+1/2,y,z+1/2
x+1/2,-y,z+1/2
x+1/2,y+1/2,z
-x+1/2,-y+1/2,z
x+1/2,-y+1/2,-z
-x+1/2,y+1/2,-z
-x+1/2,-y+1/2,-z
x+1/2,y+1/2,-z
-x+1/2,y+1/2,z
x+1/2,-y+1/2,z

loop_
_atom_site_label
_atom_site_type_symbol
_atom_site_fract_x
_atom_site_fract_y
_atom_site_fract_z
_atom_site_occupancy
_atom_site_U_iso_or_equiv
Mg1 Mg+2 0 0 0 1 0.0
F2 F-1 0 0 0.28354 1 0.0
O1 O-2 0.279 0 0 1 0.0
F3 F-1 0.25 0.25 0.25 1 0.0
F1 F-1 0 0.1972 0.11001 1 0.0
Al1 Al+3 0 0.25 0.25 1 0.0
